data_2014019
loop_
_publ_author_name
'Michel Fleck'
'Ladislav Bohat\'y'

_publ_section_title
;
 Three novel non-centrosymmetric compounds of glycine: glycine lithium
 sulfate, glycine nickel dichloride dihydrate and glycine zinc sulfate
 trihydrate
;
_journal_issue 6
_journal_name_full 'Acta Crystallographica Section C'
_journal_page_first m291
_journal_page_last m295
_journal_paper_doi 10.1107/S0108270104009825
_journal_volume 60
_journal_year 2004
_chemical_formula_iupac '[Zn (S O4) (C2 H5 O2 N) (H2 O)3]'
_chemical_formula_moiety 'C2 H11 N O9 S Zn'
_chemical_formula_sum 'C2 H11 N O9 S Zn'
_chemical_formula_weight 290.55
_chemical_name_common 'Glycine zinc sulfate trihydrate'
_space_group_IT_number 29
_symmetry_cell_setting orthorhombic
_symmetry_space_group_name_Hall 'P 2c -2ac'
_symmetry_space_group_name_H-M 'P c a 21'
_atom_sites_solution_hydrogens geom
_atom_sites_solution_primary direct
_atom_sites_solution_secondary difmap
_cell_angle_alpha 90.00
_cell_angle_beta 90.00
_cell_angle_gamma 90.00
_cell_formula_units_Z 4
_cell_length_a 8.440(2)
_cell_length_b 8.278(2)
_cell_length_c 12.521(3)
_cell_measurement_reflns_used 2456
_cell_measurement_temperature 293(2)
_cell_measurement_theta_max 37.78
_cell_measurement_theta_min 3.45
_cell_volume 874.8(4)
_computing_cell_refinement 'HKL SCALEPACK (Otwinowski & Minor, 1997)'
_computing_data_collection 'COLLECT (Nonius, 2003)'
_computing_data_reduction 'HKL DENZO (Otwinowski & Minor, 1997) and SCALEPACK'
_computing_molecular_graphics 'ATOMS  (Dowty, 1999)'
_computing_publication_material SHELXL97
_computing_structure_refinement 'SHELXL97 (Sheldrick, 1997)'
_computing_structure_solution 'SHELXS97 (Sheldrick, 1990)'
_diffrn_ambient_temperature 293(2)
_diffrn_detector_area_resol_mean 9
_diffrn_measured_fraction_theta_full 0.996
_diffrn_measured_fraction_theta_max 0.996
_diffrn_measurement_device '95mm CCD camera on \k-goniostat'
_diffrn_measurement_device_type 'Nonius Kappa CCD diffractometer'
_diffrn_measurement_method omega-scans
_diffrn_radiation_monochromator graphite
_diffrn_radiation_source 'fine-focus sealed tube'
_diffrn_radiation_type MoK\a
_diffrn_radiation_wavelength 0.71073
_diffrn_reflns_av_R_equivalents 0.0000
_diffrn_reflns_av_sigmaI/netI 0.0370
_diffrn_reflns_limit_h_max 14
_diffrn_reflns_limit_h_min -14
_diffrn_reflns_limit_k_max 14
_diffrn_reflns_limit_k_min -14
_diffrn_reflns_limit_l_max 21
_diffrn_reflns_limit_l_min -21
_diffrn_reflns_number 4460
_diffrn_reflns_theta_full 37.78
_diffrn_reflns_theta_max 37.78
_diffrn_reflns_theta_min 3.45
_exptl_absorpt_coefficient_mu 3.079
_exptl_absorpt_correction_T_max 0.8613
_exptl_absorpt_correction_T_min 0.7482
_exptl_absorpt_correction_type multi-scan
_exptl_absorpt_process_details '(Otwinowski & Minor, 1997)'
_exptl_crystal_colour colourless
_exptl_crystal_density_diffrn 2.206
_exptl_crystal_density_meas ?
_exptl_crystal_density_method 'not measured'
_exptl_crystal_description prism
_exptl_crystal_F_000 592
_exptl_crystal_size_max 0.10
_exptl_crystal_size_mid 0.05
_exptl_crystal_size_min 0.05
_refine_diff_density_max 0.643
_refine_diff_density_min -0.474
_refine_ls_abs_structure_details 'Flack H D (1983), Acta Cryst. A39, 876-881'
_refine_ls_abs_structure_Flack 0.006(3)
_refine_ls_extinction_coef 0.0018(8)
_refine_ls_extinction_expression Fc^*^=kFc[1+0.001xFc^2^\l^3^/sin(2\q)]^-1/4^
_refine_ls_extinction_method SHELXL97
_refine_ls_goodness_of_fit_ref 1.018
_refine_ls_hydrogen_treatment refall
_refine_ls_matrix_type full
_refine_ls_number_parameters 172
_refine_ls_number_reflns 4460
_refine_ls_number_restraints 1
_refine_ls_restrained_S_all 1.018
_refine_ls_R_factor_all 0.0399
_refine_ls_R_factor_gt 0.0301
_refine_ls_shift/su_max 0.001
_refine_ls_shift/su_mean 0.000
_refine_ls_structure_factor_coef Fsqd
_refine_ls_weighting_details 'calc w=1/[\s^2^(Fo^2^)+(0.0230P)^2^+0.336P] where P=(Fo^2^+2Fc^2^)/3'
_refine_ls_weighting_scheme calc
_refine_ls_wR_factor_gt 0.0628
_refine_ls_wR_factor_ref 0.0669
_reflns_number_gt 3901
_reflns_number_total 4460
_reflns_threshold_expression I>2\s(I)
_cod_data_source_file hj1004.cif
_cod_data_source_block III
_cod_depositor_comments
;
The following automatic conversions were performed:

'_chemical_melting_point' value 'not determined' was changed to '?' -
the value is undefined or not given.

Automatic conversion script
Id: cif_fix_values 1715 2011-07-08 13:25:40Z adriana 

The following automatic conversions were performed:

'_exptl_crystal_density_meas' value 'not measured' was changed to '?'
- the value is perceived as not measured.

Automatic conversion script
Id: cif_fix_values 3008 2015-01-20 13:52:24Z robertas 
;
_cod_database_code 2014019

loop_
_symmetry_equiv_pos_as_xyz
'x, y, z'
'-x, -y, z+1/2'
'x+1/2, -y, z'
'-x+1/2, y, z+1/2'

loop_
_atom_site_label
_atom_site_fract_x
_atom_site_fract_y
_atom_site_fract_z
_atom_site_U_iso_or_equiv
_atom_site_adp_type
_atom_site_calc_flag
_atom_site_refinement_flags
_atom_site_occupancy
_atom_site_disorder_assembly
_atom_site_disorder_group
_atom_site_type_symbol
Zn 0.04955(2) 0.19651(2) 0.497340(18) 0.01759(5) Uani d . 1 . . Zn
S 0.02497(5) 0.27959(5) 0.75223(4) 0.01762(7) Uani d . 1 . . S
O1S -0.1399(2) 0.2522(2) 0.78387(15) 0.0325(3) Uani d . 1 . . O
O2S 0.1220(2) 0.1356(2) 0.77214(14) 0.0294(3) Uani d . 1 . . O
O3S 0.0306(2) 0.32374(19) 0.63729(12) 0.0290(3) Uani d . 1 . . O
O4S 0.0917(2) 0.4204(2) 0.81091(14) 0.0284(3) Uani d . 1 . . O
O1 0.27904(15) 0.11371(17) 0.50738(15) 0.0246(3) Uani d . 1 . . O
O2 0.51595(18) 0.03689(17) 0.56383(14) 0.0262(3) Uani d . 1 . . O
C1 0.4077(2) 0.1384(2) 0.55399(14) 0.0171(3) Uani d . 1 . . C
C2 0.4362(2) 0.3058(2) 0.60084(19) 0.0231(3) Uani d . 1 . . C
H1C 0.370(5) 0.318(5) 0.660(3) 0.049(10) Uiso d . 1 . . H
H2C 0.416(4) 0.386(5) 0.539(3) 0.038(9) Uiso d . 1 . . H
N 0.5949(3) 0.3198(3) 0.6477(2) 0.0326(4) Uani d . 1 . . N
H1N 0.668(5) 0.306(4) 0.590(3) 0.043(10) Uiso d . 1 . . H
H2N 0.606(5) 0.406(7) 0.688(4) 0.067(12) Uiso d . 1 . . H
H3N 0.592(6) 0.254(7) 0.688(5) 0.077(17) Uiso d . 1 . . H
O1W 0.1282(2) 0.41992(19) 0.43295(13) 0.0243(3) Uani d . 1 . . O
H1W1 0.065(4) 0.460(4) 0.406(3) 0.027(8) Uiso d . 1 . . H
H2W1 0.195(6) 0.404(5) 0.399(4) 0.066(14) Uiso d . 1 . . H
O2W 0.0595(2) 0.1182(2) 0.33418(14) 0.0268(3) Uani d . 1 . . O
H1W2 0.150(5) 0.120(5) 0.317(3) 0.045(10) Uiso d . 1 . . H
H2W2 0.015(6) 0.030(6) 0.318(4) 0.070(13) Uiso d . 1 . . H
O3W -0.19955(18) 0.2132(2) 0.47292(13) 0.0249(3) Uani d . 1 . . O
H1W3 -0.218(5) 0.223(5) 0.403(4) 0.059(12) Uiso d . 1 . . H
H2W3 -0.223(5) 0.120(6) 0.477(4) 0.066(13) Uiso d . 1 . . H

loop_
_atom_site_aniso_label
_atom_site_aniso_U_11
_atom_site_aniso_U_22
_atom_site_aniso_U_33
_atom_site_aniso_U_12
_atom_site_aniso_U_13
_atom_site_aniso_U_23
Zn 0.01679(7) 0.01588(8) 0.02010(8) 0.00075(6) -0.00041(9) 0.00027(8)
S 0.01806(16) 0.01866(16) 0.01614(16) -0.00037(13) 0.00055(13) 0.00120(14)
O1S 0.0208(7) 0.0430(10) 0.0338(8) -0.0044(6) 0.0043(6) 0.0028(7)
O2S 0.0280(7) 0.0230(7) 0.0371(9) 0.0044(6) -0.0079(6) 0.0046(6)
O3S 0.0494(10) 0.0202(6) 0.0173(6) 0.0033(6) 0.0047(6) 0.0017(5)
O4S 0.0273(7) 0.0261(7) 0.0319(8) 0.0000(6) -0.0051(6) -0.0085(6)
O1 0.0170(5) 0.0229(5) 0.0339(8) 0.0015(4) -0.0035(6) -0.0044(6)
O2 0.0231(6) 0.0169(6) 0.0387(8) 0.0039(5) -0.0089(6) -0.0068(6)
C1 0.0167(6) 0.0175(7) 0.0173(6) -0.0006(5) 0.0016(5) -0.0011(5)
C2 0.0213(8) 0.0170(7) 0.0311(9) -0.0001(6) -0.0020(6) -0.0047(7)
N 0.0244(8) 0.0311(10) 0.0425(11) 0.0000(7) -0.0061(8) -0.0173(9)
O1W 0.0271(7) 0.0212(6) 0.0244(7) 0.0012(5) 0.0038(5) 0.0051(5)
O2W 0.0269(7) 0.0261(7) 0.0274(7) -0.0008(6) 0.0007(5) -0.0073(6)
O3W 0.0192(6) 0.0250(7) 0.0305(8) 0.0005(5) -0.0016(5) 0.0038(5)

loop_
_atom_type_symbol
_atom_type_description
_atom_type_scat_dispersion_real
_atom_type_scat_dispersion_imag
_atom_type_scat_source
C C 0.0033 0.0016 'International Tables Vol C Tables 4.2.6.8 and 6.1.1.4'
H H 0.0000 0.0000 'International Tables Vol C Tables 4.2.6.8 and 6.1.1.4'
N N 0.0061 0.0033 'International Tables Vol C Tables 4.2.6.8 and 6.1.1.4'
O O 0.0106 0.0060 'International Tables Vol C Tables 4.2.6.8 and 6.1.1.4'
S S 0.1246 0.1234 'International Tables Vol C Tables 4.2.6.8 and 6.1.1.4'
Zn Zn 0.2839 1.4301 'International Tables Vol C Tables 4.2.6.8 and 6.1.1.4'

loop_
_geom_angle_atom_site_label_1
_geom_angle_atom_site_label_2
_geom_angle_atom_site_label_3
_geom_angle_site_symmetry_1
_geom_angle_site_symmetry_3
_geom_angle
O3S Zn O1 . . 101.09(7)
O3S Zn O2 . 3_455 97.00(7)
O1 Zn O2 . 3_455 78.38(6)
O3S Zn O1W . . 84.35(7)
O1 Zn O1W . . 91.10(7)
O2 Zn O1W 3_455 . 169.47(6)
O3S Zn O3W . . 90.70(7)
O1 Zn O3W . . 163.65(6)
O2 Zn O3W 3_455 . 89.05(6)
O1W Zn O3W . . 101.40(7)
O3S Zn O2W . . 166.43(7)
O1 Zn O2W . . 85.45(7)
O2 Zn O2W 3_455 . 95.96(7)
O1W Zn O2W . . 83.64(7)
O3W Zn O2W . . 85.50(6)
O1S S O2S . . 111.00(11)
O1S S O3S . . 109.29(11)
O2S S O3S . . 110.28(10)
O1S S O4S . . 110.34(10)
O2S S O4S . . 109.94(10)
O3S S O4S . . 105.87(10)
O2 C1 O1 . . 124.95(17)
O2 C1 C2 . . 117.30(16)
O1 C1 C2 . . 117.75(16)
N C2 C1 . . 111.71(16)
N C2 H1C . . 103(3)
C1 C2 H1C . . 108(2)
N C2 H2C . . 113.6(18)
C1 C2 H2C . . 106(2)
H1C C2 H2C . . 115(3)
C2 N H1N . . 106(2)
C2 N H2N . . 113(3)
H1N N H2N . . 117(3)
C2 N H3N . . 101(4)
H1N N H3N . . 116(5)
H2N N H3N . . 102(6)
Zn O1W H1W1 . . 110(3)
Zn O1W H2W1 . . 108(4)
H1W1 O1W H2W1 . . 113(5)
Zn O2W H1W2 . . 107(3)
Zn O2W H2W2 . . 118(3)
H1W2 O2W H2W2 . . 112(4)
Zn O3W H1W3 . . 109(3)
Zn O3W H2W3 . . 100(3)
H1W3 O3W H2W3 . . 96(4)

loop_
_geom_bond_atom_site_label_1
_geom_bond_atom_site_label_2
_geom_bond_site_symmetry_2
_geom_bond_distance
_geom_bond_publ_flag
Zn O3S . 2.0507(16) y
Zn O1 . 2.0584(13) y
Zn O2 3_455 2.1229(15) y
Zn O1W . 2.1238(16) y
Zn O3W . 2.1290(16) y
Zn O2W . 2.1449(18) y
S O1S . 1.4642(18) y
S O2S . 1.4675(16) y
S O3S . 1.4857(17) y
S O4S . 1.4888(16) y
O1 C1 . 1.249(2) y
O2 C1 . 1.248(2) y
C1 C2 . 1.524(3) y
C2 N . 1.467(3) y
C2 H1C . 0.93(4) y
C2 H2C . 1.03(4) y
N H1N . 0.95(4) y
N H2N . 0.88(5) y
N H3N . 0.75(6) y
O1W H1W1 . 0.71(3) y
O1W H2W1 . 0.72(5) y
O2W H1W2 . 0.79(4) y
O2W H2W2 . 0.85(5) y
O3W H1W3 . 0.89(5) y
O3W H2W3 . 0.80(5) y

loop_
_geom_hbond_atom_site_label_D
_geom_hbond_atom_site_label_H
_geom_hbond_atom_site_label_A
_geom_hbond_site_symmetry_A
_geom_hbond_distance_DH
_geom_hbond_distance_HA
_geom_hbond_distance_DA
_geom_hbond_angle_DHA
N H1N O3W 1_655 0.95(4) 2.00(4) 2.929(3) 164(3)
N H2N O4S 3_565 0.88(5) 2.11(5) 2.967(3) 165(4)
N H3N O2W 4 0.75(6) 2.49(6) 3.151(3) 148(5)
O1W H1W1 O4S 2_564 0.71(3) 2.04(4) 2.744(2) 171(4)
O1W H2W1 O4S 4_554 0.72(5) 2.12(5) 2.815(2) 164(5)
O2W H1W2 O2S 4_554 0.79(4) 2.01(4) 2.802(2) 177(4)
O2W H2W2 O2S 2_554 0.85(5) 1.88(5) 2.714(2) 167(5)
O3W H1W3 O1S 4_454 0.89(5) 1.93(5) 2.747(2) 152(4)
O3W H2W3 O1 3_455 0.80(5) 1.97(5) 2.746(2) 164(4)
